data_7020739
loop_
_publ_author_name
'Neu, Rebecca C.'
'Jiang, Chunfang'
'Stephan, Douglas W.'

_publ_section_title
;
 Bulky derivatives of boranes, boronic acids and boronate esters via
 reaction with diazomethanes.
;
_journal_issue 3
_journal_name_full 'Dalton transactions (Cambridge, England : 2003)'
_journal_page_first 726
_journal_page_last 736
_journal_paper_doi 10.1039/c2dt31868g
_journal_volume 42
_journal_year 2013
_chemical_formula_sum 'C27 H14 B F15 O5'
_chemical_formula_weight 714.19
_chemical_name_systematic
;
?
;
_space_group_IT_number 2
_symmetry_cell_setting triclinic
_symmetry_space_group_name_Hall '-P 1'
_symmetry_space_group_name_H-M 'P -1'
_atom_sites_solution_hydrogens geom
_atom_sites_solution_primary direct
_atom_sites_solution_secondary difmap
_audit_creation_method SHELXL-97
_cell_angle_alpha 82.430(2)
_cell_angle_beta 76.525(3)
_cell_angle_gamma 77.604(2)
_cell_formula_units_Z 2
_cell_length_a 9.6725(5)
_cell_length_b 10.5484(5)
_cell_length_c 14.8047(7)
_cell_measurement_temperature 150(2)
_cell_volume 1429.37(12)
_computing_structure_refinement 'SHELXL-97 (Sheldrick, 2008)'
_computing_structure_solution 'SHELXS-97 (Sheldrick, 2008)'
_diffrn_ambient_temperature 150(2)
_diffrn_measured_fraction_theta_full 0.988
_diffrn_measured_fraction_theta_max 0.988
_diffrn_radiation_monochromator graphite
_diffrn_radiation_source 'fine-focus sealed tube'
_diffrn_radiation_type MoK\a
_diffrn_radiation_wavelength 0.71073
_diffrn_reflns_av_R_equivalents 0.0286
_diffrn_reflns_av_sigmaI/netI 0.0289
_diffrn_reflns_limit_h_max 14
_diffrn_reflns_limit_h_min -14
_diffrn_reflns_limit_k_max 15
_diffrn_reflns_limit_k_min -15
_diffrn_reflns_limit_l_max 22
_diffrn_reflns_limit_l_min -22
_diffrn_reflns_number 35526
_diffrn_reflns_theta_full 32.06
_diffrn_reflns_theta_max 32.06
_diffrn_reflns_theta_min 1.98
_exptl_absorpt_coefficient_mu 0.176
_exptl_absorpt_correction_T_max 0.9740
_exptl_absorpt_correction_T_min 0.9490
_exptl_absorpt_correction_type multi-scan
_exptl_crystal_density_diffrn 1.659
_exptl_crystal_density_method 'not measured'
_exptl_crystal_F_000 712
_exptl_crystal_size_max 0.30
_exptl_crystal_size_mid 0.23
_exptl_crystal_size_min 0.15
_refine_diff_density_max 0.403
_refine_diff_density_min -0.280
_refine_diff_density_rms 0.049
_refine_ls_extinction_method none
_refine_ls_goodness_of_fit_ref 1.039
_refine_ls_hydrogen_treatment constr
_refine_ls_matrix_type full
_refine_ls_number_parameters 433
_refine_ls_number_reflns 9865
_refine_ls_number_restraints 0
_refine_ls_restrained_S_all 1.039
_refine_ls_R_factor_all 0.0636
_refine_ls_R_factor_gt 0.0424
_refine_ls_shift/su_max 0.001
_refine_ls_shift/su_mean 0.000
_refine_ls_structure_factor_coef Fsqd
_refine_ls_weighting_details 'calc w=1/[\s^2^(Fo^2^)+(0.0596P)^2^+0.3066P] where P=(Fo^2^+2Fc^2^)/3'
_refine_ls_weighting_scheme calc
_refine_ls_wR_factor_gt 0.1125
_refine_ls_wR_factor_ref 0.1243
_reflns_number_gt 7130
_reflns_number_total 9865
_reflns_threshold_expression >2sigma(I)
_cod_data_source_file c2dt31868g.txt
_cod_data_source_block cj017_0m
_cod_original_sg_symbol_H-M P-1
_cod_database_code 7020739

loop_
_symmetry_equiv_pos_as_xyz
'x, y, z'
'-x, -y, -z'

loop_
_atom_site_label
_atom_site_type_symbol
_atom_site_fract_x
_atom_site_fract_y
_atom_site_fract_z
_atom_site_U_iso_or_equiv
_atom_site_adp_type
_atom_site_occupancy
_atom_site_symmetry_multiplicity
_atom_site_calc_flag
_atom_site_refinement_flags
B1 B 1.02581(14) 0.63433(12) 0.15229(9) 0.0214(2) Uani 1 1 d .
O1 O 0.99690(9) 0.66435(9) 0.24180(6) 0.02618(18) Uani 1 1 d .
O2 O 1.21754(9) 0.70380(9) 0.25564(6) 0.02854(19) Uani 1 1 d .
O3 O 0.93647(9) 0.56591(8) 0.12864(6) 0.02321(16) Uani 1 1 d .
O4 O 0.69092(10) 0.61564(10) 0.18832(8) 0.0382(2) Uani 1 1 d .
F1 F 1.05559(12) 0.89744(9) 0.08985(7) 0.0513(2) Uani 1 1 d .
F2 F 1.25556(17) 0.97037(12) -0.05778(8) 0.0753(4) Uani 1 1 d .
F3 F 1.46019(15) 0.78527(15) -0.15046(8) 0.0799(4) Uani 1 1 d .
F4 F 1.46258(11) 0.52909(13) -0.09720(8) 0.0627(3) Uani 1 1 d .
F5 F 1.25658(10) 0.45648(9) 0.04561(7) 0.0421(2) Uani 1 1 d .
F6 F 0.82669(10) 1.06549(8) 0.31226(7) 0.0435(2) Uani 1 1 d .
F7 F 0.53624(10) 1.11720(8) 0.36064(7) 0.0455(2) Uani 1 1 d .
F8 F 0.38910(8) 0.92027(9) 0.43377(6) 0.0400(2) Uani 1 1 d .
F9 F 0.53703(9) 0.67476(8) 0.46221(6) 0.0398(2) Uani 1 1 d .
F10 F 0.82801(8) 0.62390(7) 0.42163(6) 0.03237(17) Uani 1 1 d .
F11 F 0.99457(10) 0.29676(9) 0.09241(6) 0.0406(2) Uani 1 1 d .
F12 F 1.24242(11) 0.12537(10) 0.09468(6) 0.0470(2) Uani 1 1 d .
F13 F 1.34499(9) 0.06282(8) 0.25355(6) 0.03664(19) Uani 1 1 d .
F14 F 1.20109(10) 0.18334(9) 0.41014(6) 0.0405(2) Uani 1 1 d .
F15 F 0.95567(9) 0.35800(8) 0.40876(5) 0.0382(2) Uani 1 1 d .
C1 C 1.14985(13) 0.67505(12) 0.07161(8) 0.0240(2) Uani 1 1 d .
C2 C 1.15488(16) 0.80492(14) 0.04379(9) 0.0337(3) Uani 1 1 d .
C3 C 1.2564(2) 0.84345(17) -0.03106(11) 0.0464(4) Uani 1 1 d .
C4 C 1.35911(19) 0.75001(19) -0.07844(10) 0.0484(4) Uani 1 1 d .
C5 C 1.35975(16) 0.61989(18) -0.05223(10) 0.0406(3) Uani 1 1 d .
C6 C 1.25428(14) 0.58439(14) 0.02139(9) 0.0299(3) Uani 1 1 d .
C7 C 1.07143(12) 0.73066(12) 0.28254(8) 0.0241(2) Uani 1 1 d .
C8 C 0.99941(12) 0.81575(12) 0.34385(8) 0.0244(2) Uani 1 1 d .
C9 C 1.07470(15) 0.88465(14) 0.39506(10) 0.0334(3) Uani 1 1 d .
H9A H 1.1798 0.8579 0.3747 0.050 Uiso 1 1 calc R
H9B H 1.0463 0.8620 0.4622 0.050 Uiso 1 1 calc R
H9C H 1.0471 0.9790 0.3816 0.050 Uiso 1 1 calc R
C10 C 1.28660(15) 0.56921(15) 0.27507(10) 0.0344(3) Uani 1 1 d .
H10A H 1.3921 0.5595 0.2498 0.041 Uiso 1 1 calc R
H10B H 1.2491 0.5119 0.2426 0.041 Uiso 1 1 calc R
C11 C 1.26097(19) 0.5258(2) 0.37735(11) 0.0504(4) Uani 1 1 d .
H11A H 1.3096 0.4349 0.3865 0.076 Uiso 1 1 calc R
H11B H 1.1567 0.5333 0.4026 0.076 Uiso 1 1 calc R
H11C H 1.2998 0.5809 0.4097 0.076 Uiso 1 1 calc R
C12 C 0.83840(13) 0.84227(11) 0.36420(8) 0.0233(2) Uani 1 1 d .
C13 C 0.75828(14) 0.96662(12) 0.34990(9) 0.0288(2) Uani 1 1 d .
C14 C 0.60829(14) 0.99467(13) 0.37257(10) 0.0309(3) Uani 1 1 d .
C15 C 0.53418(13) 0.89557(13) 0.40988(9) 0.0290(2) Uani 1 1 d .
C16 C 0.60950(13) 0.77064(13) 0.42445(9) 0.0272(2) Uani 1 1 d .
C17 C 0.75932(13) 0.74510(11) 0.40272(8) 0.0236(2) Uani 1 1 d .
C18 C 0.81767(12) 0.53414(11) 0.19281(8) 0.0235(2) Uani 1 1 d .
C19 C 0.82436(13) 0.42707(12) 0.25184(9) 0.0249(2) Uani 1 1 d .
C20 C 0.69104(14) 0.39650(14) 0.32050(11) 0.0359(3) Uani 1 1 d .
H20A H 0.6076 0.4656 0.3132 0.054 Uiso 1 1 calc R
H20B H 0.7065 0.3911 0.3841 0.054 Uiso 1 1 calc R
H20C H 0.6725 0.3131 0.3087 0.054 Uiso 1 1 calc R
C21 C 0.68910(15) 0.74330(13) 0.14121(11) 0.0334(3) Uani 1 1 d .
H21A H 0.7479 0.7378 0.0769 0.040 Uiso 1 1 calc R
H21B H 0.7303 0.7966 0.1746 0.040 Uiso 1 1 calc R
C22 C 0.53536(17) 0.80398(16) 0.13895(15) 0.0496(4) Uani 1 1 d .
H22A H 0.5312 0.8917 0.1068 0.074 Uiso 1 1 calc R
H22B H 0.4783 0.8095 0.2028 0.074 Uiso 1 1 calc R
H22C H 0.4957 0.7506 0.1057 0.074 Uiso 1 1 calc R
C23 C 0.96451(12) 0.33559(11) 0.25021(8) 0.0229(2) Uani 1 1 d .
C24 C 1.04329(14) 0.27284(12) 0.17193(8) 0.0268(2) Uani 1 1 d .
C25 C 1.17063(14) 0.18382(13) 0.17183(9) 0.0294(2) Uani 1 1 d .
C26 C 1.22439(13) 0.15214(12) 0.25222(9) 0.0264(2) Uani 1 1 d .
C27 C 1.15023(14) 0.21289(12) 0.33153(8) 0.0270(2) Uani 1 1 d .
C28 C 1.02336(13) 0.30201(12) 0.32975(8) 0.0252(2) Uani 1 1 d .

loop_
_atom_site_aniso_label
_atom_site_aniso_U_11
_atom_site_aniso_U_22
_atom_site_aniso_U_33
_atom_site_aniso_U_23
_atom_site_aniso_U_13
_atom_site_aniso_U_12
B1 0.0197(5) 0.0220(6) 0.0221(6) 0.0007(4) -0.0038(4) -0.0053(4)
O1 0.0225(4) 0.0361(5) 0.0222(4) -0.0071(3) 0.0004(3) -0.0133(4)
O2 0.0193(4) 0.0383(5) 0.0275(4) -0.0029(3) 0.0004(3) -0.0101(4)
O3 0.0231(4) 0.0260(4) 0.0219(4) 0.0002(3) -0.0045(3) -0.0093(3)
O4 0.0224(4) 0.0291(5) 0.0567(6) 0.0158(4) -0.0064(4) -0.0052(4)
F1 0.0651(6) 0.0286(4) 0.0524(6) 0.0009(4) 0.0000(5) -0.0083(4)
F2 0.1141(11) 0.0568(7) 0.0583(7) 0.0190(5) -0.0030(7) -0.0545(7)
F3 0.0829(8) 0.1258(11) 0.0383(6) -0.0053(6) 0.0212(5) -0.0739(9)
F4 0.0402(5) 0.0967(9) 0.0499(6) -0.0386(6) 0.0179(4) -0.0201(6)
F5 0.0392(5) 0.0352(4) 0.0476(5) -0.0119(4) 0.0031(4) -0.0060(4)
F6 0.0378(4) 0.0255(4) 0.0660(6) 0.0051(4) -0.0066(4) -0.0135(3)
F7 0.0364(5) 0.0291(4) 0.0685(6) 0.0014(4) -0.0152(4) 0.0002(4)
F8 0.0210(3) 0.0481(5) 0.0503(5) -0.0026(4) -0.0082(3) -0.0054(3)
F9 0.0301(4) 0.0387(5) 0.0487(5) 0.0065(4) -0.0001(4) -0.0176(4)
F10 0.0303(4) 0.0253(4) 0.0359(4) 0.0051(3) -0.0003(3) -0.0050(3)
F11 0.0500(5) 0.0455(5) 0.0293(4) -0.0083(3) -0.0209(4) 0.0011(4)
F12 0.0532(5) 0.0497(5) 0.0297(4) -0.0150(4) -0.0035(4) 0.0095(4)
F13 0.0284(4) 0.0349(4) 0.0391(4) 0.0000(3) -0.0043(3) 0.0051(3)
F14 0.0441(5) 0.0470(5) 0.0273(4) -0.0012(3) -0.0164(3) 0.0069(4)
F15 0.0449(5) 0.0385(4) 0.0229(4) -0.0057(3) -0.0039(3) 0.0082(4)
C1 0.0235(5) 0.0315(6) 0.0188(5) 0.0001(4) -0.0038(4) -0.0112(5)
C2 0.0416(7) 0.0348(7) 0.0265(6) 0.0034(5) -0.0052(5) -0.0170(6)
C3 0.0623(10) 0.0516(9) 0.0323(7) 0.0091(6) -0.0059(7) -0.0379(8)
C4 0.0508(9) 0.0795(12) 0.0229(6) -0.0025(7) 0.0049(6) -0.0444(9)
C5 0.0318(7) 0.0673(10) 0.0261(6) -0.0170(6) 0.0052(5) -0.0213(7)
C6 0.0263(6) 0.0399(7) 0.0258(6) -0.0071(5) -0.0015(5) -0.0132(5)
C7 0.0204(5) 0.0315(6) 0.0222(5) -0.0014(4) -0.0030(4) -0.0113(4)
C8 0.0220(5) 0.0284(6) 0.0244(5) -0.0018(4) -0.0030(4) -0.0103(4)
C9 0.0318(6) 0.0387(7) 0.0352(7) -0.0096(5) -0.0063(5) -0.0155(6)
C10 0.0252(6) 0.0431(8) 0.0317(7) -0.0022(5) -0.0028(5) -0.0036(6)
C11 0.0417(8) 0.0677(11) 0.0350(8) 0.0089(7) -0.0072(6) -0.0044(8)
C12 0.0232(5) 0.0262(6) 0.0217(5) -0.0029(4) -0.0029(4) -0.0085(4)
C13 0.0286(6) 0.0247(6) 0.0343(6) -0.0004(5) -0.0061(5) -0.0101(5)
C14 0.0287(6) 0.0263(6) 0.0378(7) -0.0017(5) -0.0102(5) -0.0025(5)
C15 0.0217(5) 0.0355(7) 0.0309(6) -0.0041(5) -0.0063(5) -0.0067(5)
C16 0.0251(5) 0.0319(6) 0.0258(6) -0.0001(4) -0.0027(4) -0.0123(5)
C17 0.0243(5) 0.0239(5) 0.0216(5) -0.0009(4) -0.0023(4) -0.0056(4)
C18 0.0196(5) 0.0236(5) 0.0282(6) 0.0000(4) -0.0050(4) -0.0073(4)
C19 0.0217(5) 0.0237(5) 0.0290(6) 0.0012(4) -0.0050(4) -0.0067(4)
C20 0.0249(6) 0.0299(7) 0.0470(8) 0.0077(5) 0.0006(5) -0.0080(5)
C21 0.0299(6) 0.0236(6) 0.0441(7) 0.0082(5) -0.0086(5) -0.0058(5)
C22 0.0313(7) 0.0309(7) 0.0797(12) 0.0127(7) -0.0121(8) -0.0014(6)
C23 0.0230(5) 0.0219(5) 0.0241(5) 0.0017(4) -0.0050(4) -0.0072(4)
C24 0.0307(6) 0.0289(6) 0.0229(5) -0.0016(4) -0.0098(4) -0.0060(5)
C25 0.0322(6) 0.0302(6) 0.0235(6) -0.0056(4) -0.0019(5) -0.0032(5)
C26 0.0233(5) 0.0243(5) 0.0285(6) 0.0002(4) -0.0033(4) -0.0015(4)
C27 0.0304(6) 0.0274(6) 0.0226(5) 0.0016(4) -0.0081(4) -0.0037(5)
C28 0.0286(6) 0.0247(5) 0.0200(5) -0.0007(4) -0.0024(4) -0.0038(5)

loop_
_atom_type_symbol
_atom_type_description
_atom_type_scat_dispersion_real
_atom_type_scat_dispersion_imag
_atom_type_scat_source
C C 0.0033 0.0016 'International Tables Vol C Tables 4.2.6.8 and 6.1.1.4'
H H 0.0000 0.0000 'International Tables Vol C Tables 4.2.6.8 and 6.1.1.4'
O O 0.0106 0.0060 'International Tables Vol C Tables 4.2.6.8 and 6.1.1.4'
B B 0.0013 0.0007 'International Tables Vol C Tables 4.2.6.8 and 6.1.1.4'
F F 0.0171 0.0103 'International Tables Vol C Tables 4.2.6.8 and 6.1.1.4'

loop_
_geom_angle_atom_site_label_1
_geom_angle_atom_site_label_2
_geom_angle_atom_site_label_3
_geom_angle
O1 B1 O3 117.39(10)
O1 B1 C1 126.08(10)
O3 B1 C1 116.50(10)
B1 O1 C7 128.25(9)
C7 O2 C10 115.78(10)
B1 O3 C18 120.94(9)
C18 O4 C21 120.42(10)
C6 C1 C2 116.53(11)
C6 C1 B1 122.15(11)
C2 C1 B1 121.22(11)
F1 C2 C3 118.40(13)
F1 C2 C1 119.15(12)
C3 C2 C1 122.43(14)
F2 C3 C4 120.10(14)
F2 C3 C2 120.85(17)
C4 C3 C2 119.05(14)
F3 C4 C3 120.05(16)
F3 C4 C5 119.47(17)
C3 C4 C5 120.48(13)
F4 C5 C4 120.21(14)
F4 C5 C6 120.69(15)
C4 C5 C6 119.10(14)
F5 C6 C5 118.11(13)
F5 C6 C1 119.51(11)
C5 C6 C1 122.37(13)
C8 C7 O2 123.90(10)
C8 C7 O1 120.01(10)
O2 C7 O1 116.10(10)
C7 C8 C12 119.01(10)
C7 C8 C9 122.43(11)
C12 C8 C9 118.54(11)
C8 C9 H9A 109.5
C8 C9 H9B 109.5
H9A C9 H9B 109.5
C8 C9 H9C 109.5
H9A C9 H9C 109.5
H9B C9 H9C 109.5
O2 C10 C11 112.83(13)
O2 C10 H10A 109.0
C11 C10 H10A 109.0
O2 C10 H10B 109.0
C11 C10 H10B 109.0
H10A C10 H10B 107.8
C10 C11 H11A 109.5
C10 C11 H11B 109.5
H11A C11 H11B 109.5
C10 C11 H11C 109.5
H11A C11 H11C 109.5
H11B C11 H11C 109.5
C13 C12 C17 116.22(11)
C13 C12 C8 121.88(11)
C17 C12 C8 121.84(11)
F6 C13 C14 117.39(12)
F6 C13 C12 119.79(11)
C14 C13 C12 122.83(11)
F7 C14 C15 120.36(12)
F7 C14 C13 120.50(12)
C15 C14 C13 119.12(12)
F8 C15 C14 120.39(12)
F8 C15 C16 119.71(11)
C14 C15 C16 119.88(12)
F9 C16 C15 119.72(11)
F9 C16 C17 120.18(12)
C15 C16 C17 120.08(11)
F10 C17 C16 118.11(10)
F10 C17 C12 120.02(11)
C16 C17 C12 121.86(11)
C19 C18 O4 121.56(11)
C19 C18 O3 123.20(11)
O4 C18 O3 115.13(10)
C18 C19 C23 119.80(11)
C18 C19 C20 121.14(11)
C23 C19 C20 119.06(10)
C19 C20 H20A 109.5
C19 C20 H20B 109.5
H20A C20 H20B 109.5
C19 C20 H20C 109.5
H20A C20 H20C 109.5
H20B C20 H20C 109.5
O4 C21 C22 107.87(11)
O4 C21 H21A 110.1
C22 C21 H21A 110.1
O4 C21 H21B 110.1
C22 C21 H21B 110.1
H21A C21 H21B 108.4
C21 C22 H22A 109.5
C21 C22 H22B 109.5
H22A C22 H22B 109.5
C21 C22 H22C 109.5
H22A C22 H22C 109.5
H22B C22 H22C 109.5
C24 C23 C28 115.22(11)
C24 C23 C19 123.15(11)
C28 C23 C19 121.56(11)
F11 C24 C25 117.20(11)
F11 C24 C23 119.83(11)
C25 C24 C23 122.96(11)
F12 C25 C24 120.77(11)
F12 C25 C26 119.18(12)
C24 C25 C26 120.04(11)
F13 C26 C25 120.40(11)
F13 C26 C27 120.61(11)
C25 C26 C27 118.98(11)
F14 C27 C28 120.40(11)
F14 C27 C26 119.72(11)
C28 C27 C26 119.87(11)
F15 C28 C27 117.38(11)
F15 C28 C23 119.70(11)
C27 C28 C23 122.92(11)

loop_
_geom_bond_atom_site_label_1
_geom_bond_atom_site_label_2
_geom_bond_distance
B1 O1 1.3544(15)
B1 O3 1.3659(15)
B1 C1 1.5713(17)
O1 C7 1.3796(14)
O2 C7 1.3534(14)
O2 C10 1.4558(17)
O3 C18 1.3813(14)
O4 C18 1.3479(15)
O4 C21 1.4312(15)
F1 C2 1.3444(18)
F2 C3 1.3439(19)
F3 C4 1.3405(17)
F4 C5 1.3417(18)
F5 C6 1.3465(16)
F6 C13 1.3443(14)
F7 C14 1.3409(15)
F8 C15 1.3409(14)
F9 C16 1.3415(14)
F10 C17 1.3349(14)
F11 C24 1.3420(14)
F12 C25 1.3413(15)
F13 C26 1.3352(14)
F14 C27 1.3414(14)
F15 C28 1.3434(14)
C1 C6 1.3820(18)
C1 C2 1.3854(18)
C2 C3 1.380(2)
C3 C4 1.374(3)
C4 C5 1.375(3)
C5 C6 1.3810(18)
C7 C8 1.3289(17)
C8 C12 1.4869(16)
C8 C9 1.5043(17)
C9 H9A 0.9800
C9 H9B 0.9800
C9 H9C 0.9800
C10 C11 1.502(2)
C10 H10A 0.9900
C10 H10B 0.9900
C11 H11A 0.9800
C11 H11B 0.9800
C11 H11C 0.9800
C12 C13 1.3903(18)
C12 C17 1.3929(16)
C13 C14 1.3855(18)
C14 C15 1.3772(18)
C15 C16 1.3785(19)
C16 C17 1.3835(17)
C18 C19 1.3336(16)
C19 C23 1.4827(16)
C19 C20 1.5104(17)
C20 H20A 0.9800
C20 H20B 0.9800
C20 H20C 0.9800
C21 C22 1.494(2)
C21 H21A 0.9900
C21 H21B 0.9900
C22 H22A 0.9800
C22 H22B 0.9800
C22 H22C 0.9800
C23 C24 1.3914(17)
C23 C28 1.3971(16)
C24 C25 1.3791(18)
C25 C26 1.3813(18)
C26 C27 1.3827(18)
C27 C28 1.3797(18)
